data_2218614
loop_
_publ_author_name
'Brito, Iv\'an'
'B\'orquez, Jorge'
'Loyola, Luis Alberto'
'C\'ardenas, Alejandro'
'L\'opez-Rodr\'iguez, Mat\'ias'

_publ_section_title
;Methyl
 5a-acetoxymethyl-3-isopropyl-8-methyl-1,2,3,3a,4,5,5a,6,7,10,10a,10b-dodecahydro-7,10-<i>endo</i>-epidioxycylohepta[<i>e</i>]indene-3a-carboxylate
;
_journal_coeditor_code BT2719
_journal_issue 7
_journal_name_full 'Acta Crystallographica Section E'
_journal_page_first o1209
_journal_paper_doi 10.1107/S1600536808016474
_journal_volume 64
_journal_year 2008
_chemical_formula_moiety 'C23 H34 O6'
_chemical_formula_sum 'C23 H34 O6'
_chemical_formula_weight 406.5
_chemical_name_systematic
;
Methyl 5a-acetoxymethyl-3-isopropyl-8-methyl-
1,2,3,3a,4,5,5a,6,7,10,10a,10b-dodecahydro-7,10-<i>endo</i>-
epidioxycylohepta[<i>e</i>]indene-3a-carboxylate
;
_space_group_IT_number 19
_symmetry_cell_setting orthorhombic
_symmetry_space_group_name_Hall 'P 2ac 2ab'
_symmetry_space_group_name_H-M 'P 21 21 21'
_audit_creation_method 'WinGX routine CIF_UPDATE'
_cell_angle_alpha 90
_cell_angle_beta 90
_cell_angle_gamma 90
_cell_formula_units_Z 4
_cell_length_a 7.70140(10)
_cell_length_b 12.1234(3)
_cell_length_c 23.2773(6)
_cell_measurement_reflns_used 4314
_cell_measurement_temperature 298(2)
_cell_measurement_theta_max 28.5
_cell_measurement_theta_min 6.5
_cell_volume 2173.34(8)
_computing_cell_refinement 'DENZO-SMN (Otwinowski & Minor, 1997)'
_computing_data_collection 'COLLECT (Nonius, 1998)'
_computing_data_reduction 'DENZO-SMN (Otwinowski & Minor, 1997)'
_computing_molecular_graphics 'ORTEP-3 for Windows (Farrugia, 1997) and PLATON (Spek, 2003)'
_computing_publication_material 'WinGX (Farrugia, 1999)'
_computing_structure_refinement 'SHELXL97 (Sheldrick, 2008)'
_computing_structure_solution 'SIR97 (Altomare <i>et al.</i>,  1999)'
_diffrn_measured_fraction_theta_full 0.957
_diffrn_measured_fraction_theta_max 0.957
_diffrn_measurement_device_type 'Nonius KappaCCD area-detector'
_diffrn_measurement_method '\f scans, and \w scans with \k offsets'
_diffrn_radiation_monochromator graphite
_diffrn_radiation_source 'fine-focus sealed tube'
_diffrn_radiation_type MoK\a
_diffrn_radiation_wavelength 0.71073
_diffrn_reflns_av_R_equivalents 0.0312
_diffrn_reflns_limit_h_max 9
_diffrn_reflns_limit_h_min 0
_diffrn_reflns_limit_k_max 16
_diffrn_reflns_limit_k_min 0
_diffrn_reflns_limit_l_max 31
_diffrn_reflns_limit_l_min -31
_diffrn_reflns_number 5538
_diffrn_reflns_theta_full 28.66
_diffrn_reflns_theta_max 28.66
_diffrn_reflns_theta_min 6.52
_exptl_absorpt_coefficient_mu 0.088
_exptl_absorpt_correction_type none
_exptl_crystal_colour colourless
_exptl_crystal_density_diffrn 1.242
_exptl_crystal_density_method 'not measured'
_exptl_crystal_description block
_exptl_crystal_F_000 880
_exptl_crystal_size_max 0.24
_exptl_crystal_size_mid 0.24
_exptl_crystal_size_min 0.02
_refine_diff_density_max 0.221
_refine_diff_density_min -0.161
_refine_ls_extinction_method none
_refine_ls_goodness_of_fit_ref 1.08
_refine_ls_hydrogen_treatment constr
_refine_ls_matrix_type full
_refine_ls_number_parameters 269
_refine_ls_number_reflns 3052
_refine_ls_number_restraints 0
_refine_ls_restrained_S_all 1.08
_refine_ls_R_factor_gt 0.0593
_refine_ls_shift/su_max 0.007
_refine_ls_structure_factor_coef Fsqd
_refine_ls_weighting_details 'calc w=1/[\s^2^(Fo^2^)+(0.0421P)^2^+0.8253P] where P=(Fo^2^+2Fc^2^)/3'
_refine_ls_weighting_scheme calc
_refine_ls_wR_factor_ref 0.1272
_reflns_number_gt 2499
_reflns_number_total 3052
_reflns_threshold_expression I>2\s(I)
_cod_data_source_file bt2719.cif
_cod_data_source_block I
_cod_database_code 2218614
_cod_database_fobs_code 2218614

loop_
_symmetry_equiv_pos_as_xyz
'x, y, z'
'-x+1/2, -y, z+1/2'
'x+1/2, -y+1/2, -z'
'-x, y+1/2, -z+1/2'

loop_
_atom_site_type_symbol
_atom_site_label
_atom_site_fract_x
_atom_site_fract_y
_atom_site_fract_z
_atom_site_U_iso_or_equiv
_atom_site_adp_type
_atom_site_calc_flag
_atom_site_refinement_flags
_atom_site_occupancy
O O1 -0.2384(3) 0.1347(2) 0.68889(10) 0.0639(7) Uani d . 1
O O2 -0.1528(4) 0.2323(2) 0.71350(11) 0.0687(7) Uani d . 1
O O3 0.3065(3) -0.10383(17) 0.68850(9) 0.0518(5) Uani d . 1
O O4 0.5474(3) -0.1354(2) 0.73855(15) 0.0867(9) Uani d . 1
O O5 0.0901(3) -0.14722(16) 0.55258(10) 0.0552(6) Uani d . 1
O O6 0.3186(3) -0.06177(16) 0.51523(9) 0.0487(5) Uani d . 1
C C1 -0.2121(4) 0.0030(3) 0.57004(13) 0.0535(8) Uani d . 1
H H1A -0.3169 0.039 0.5835 0.052(2) Uiso calc R 1
H H1B -0.2162 -0.0742 0.5808 0.052(2) Uiso calc R 1
C C2 -0.1933(4) 0.0156(3) 0.50447(14) 0.0591(8) Uani d . 1
H H2A -0.2915 0.0558 0.4889 0.052(2) Uiso calc R 1
H H2B -0.1885 -0.0563 0.4863 0.052(2) Uiso calc R 1
C C3 -0.0234(4) 0.0795(2) 0.49338(12) 0.0473(7) Uani d . 1
H H3 -0.0524 0.1582 0.4954 0.052(2) Uiso calc R 1
C C3A 0.0889(3) 0.0529(2) 0.54768(11) 0.0343(5) Uani d . 1
C C4 0.2315(4) 0.1336(2) 0.56491(12) 0.0398(6) Uani d . 1
H H4A 0.3203 0.136 0.5354 0.052(2) Uiso calc R 1
H H4B 0.1834 0.2071 0.5692 0.052(2) Uiso calc R 1
C C5 0.3105(4) 0.0957(2) 0.62158(12) 0.0415(6) Uani d . 1
H H5A 0.3964 0.1499 0.6331 0.052(2) Uiso calc R 1
H H5B 0.3717 0.0271 0.6146 0.052(2) Uiso calc R 1
C C5A 0.1856(3) 0.0774(2) 0.67296(11) 0.0347(5) Uani d . 1
C C6 0.1561(4) 0.1917(2) 0.70137(13) 0.0468(7) Uani d . 1
H H6A 0.2622 0.2115 0.7213 0.052(2) Uiso calc R 1
H H6B 0.1402 0.2451 0.6708 0.052(2) Uiso calc R 1
C C7 0.0054(5) 0.2063(3) 0.74379(14) 0.0525(8) Uani d . 1
H H7 0.0334 0.2706 0.7676 0.052(2) Uiso calc R 1
C C8 -0.0245(4) 0.1123(3) 0.78396(13) 0.0508(8) Uani d . 1
C C9 -0.0977(4) 0.0257(3) 0.75995(13) 0.0520(8) Uani d . 1
H H9 -0.1209 -0.038 0.7808 0.052(2) Uiso calc R 1
C C10 -0.1419(4) 0.0345(3) 0.69763(13) 0.0470(7) Uani d . 1
H H10 -0.2224 -0.0261 0.6894 0.052(2) Uiso calc R 1
C C10A 0.0111(3) 0.0217(2) 0.65466(11) 0.0337(5) Uani d . 1
H H10A 0.0347 -0.0575 0.6517 0.052(2) Uiso calc R 1
C C10B -0.0497(3) 0.0591(2) 0.59511(11) 0.0356(6) Uani d . 1
H H10B -0.0792 0.1373 0.599 0.052(2) Uiso calc R 1
C C11 0.0302(6) 0.1227(4) 0.84575(14) 0.0737(11) Uani d . 1
H H11A -0.0064 0.0584 0.8666 0.105(4) Uiso calc R 1
H H11B -0.0224 0.1871 0.8623 0.105(4) Uiso calc R 1
H H11C 0.1543 0.1292 0.8478 0.105(4) Uiso calc R 1
C C12 0.2888(4) 0.0041(3) 0.71470(13) 0.0462(7) Uani d . 1
H H12A 0.4025 0.0358 0.7218 0.052(2) Uiso calc R 1
H H12B 0.228 -0.0019 0.7511 0.052(2) Uiso calc R 1
C C13 0.4416(4) -0.1652(3) 0.70431(15) 0.0500(8) Uani d . 1
C C14 0.4426(5) -0.2734(3) 0.67401(19) 0.0705(10) Uani d . 1
H H14A 0.5582 -0.2896 0.6611 0.105(4) Uiso calc R 1
H H14B 0.3658 -0.2702 0.6416 0.105(4) Uiso calc R 1
H H14C 0.4046 -0.3302 0.6998 0.105(4) Uiso calc R 1
C C15 0.1611(3) -0.0632(2) 0.53996(11) 0.0355(5) Uani d . 1
C C16 0.3949(5) -0.1677(3) 0.50295(16) 0.0618(9) Uani d . 1
H H16A 0.4036 -0.2097 0.5378 0.105(4) Uiso calc R 1
H H16B 0.5087 -0.1574 0.4869 0.105(4) Uiso calc R 1
H H16C 0.3234 -0.2066 0.4759 0.105(4) Uiso calc R 1
C C17 0.0546(5) 0.0591(3) 0.43302(13) 0.0569(8) Uani d . 1
H H17 0.0958 -0.0174 0.4319 0.052(2) Uiso calc R 1
C C18 0.2077(7) 0.1326(4) 0.41986(16) 0.0870(14) Uani d . 1
H H18A 0.1763 0.2081 0.4267 0.105(4) Uiso calc R 1
H H18B 0.2407 0.1236 0.3804 0.105(4) Uiso calc R 1
H H18C 0.3034 0.1129 0.4442 0.105(4) Uiso calc R 1
C C19 -0.0846(7) 0.0713(4) 0.38666(15) 0.0855(14) Uani d . 1
H H19A -0.1338 0.144 0.3886 0.105(4) Uiso calc R 1
H H19B -0.1741 0.0175 0.3928 0.105(4) Uiso calc R 1
H H19C -0.0333 0.0602 0.3495 0.105(4) Uiso calc R 1

loop_
_atom_site_aniso_label
_atom_site_aniso_U_11
_atom_site_aniso_U_22
_atom_site_aniso_U_33
_atom_site_aniso_U_12
_atom_site_aniso_U_13
_atom_site_aniso_U_23
O1 0.0484(12) 0.0844(17) 0.0589(13) 0.0207(13) 0.0003(11) -0.0204(13)
O2 0.0731(16) 0.0593(15) 0.0738(16) 0.0192(14) 0.0024(14) 0.0054(13)
O3 0.0489(12) 0.0487(11) 0.0579(12) 0.0085(10) -0.0136(11) -0.0031(10)
O4 0.0587(16) 0.0741(18) 0.127(2) 0.0043(14) -0.0425(18) 0.0106(17)
O5 0.0608(13) 0.0319(10) 0.0730(15) -0.0098(10) 0.0136(12) -0.0067(10)
O6 0.0469(11) 0.0377(10) 0.0617(12) 0.0068(10) 0.0138(10) -0.0047(10)
C1 0.0323(15) 0.074(2) 0.0541(17) -0.0029(15) -0.0033(13) -0.0075(16)
C2 0.0488(17) 0.076(2) 0.0520(17) 0.0034(17) -0.0165(15) -0.0075(17)
C3 0.0612(18) 0.0406(15) 0.0401(14) 0.0098(14) -0.0074(14) -0.0016(12)
C3A 0.0391(13) 0.0287(12) 0.0351(12) 0.0006(11) 0.0014(11) -0.0003(10)
C4 0.0450(15) 0.0311(13) 0.0435(14) -0.0062(12) 0.0101(12) -0.0040(11)
C5 0.0326(13) 0.0429(15) 0.0490(15) -0.0102(12) 0.0035(12) -0.0077(12)
C5A 0.0335(12) 0.0346(13) 0.0360(12) -0.0055(11) -0.0015(11) -0.0061(11)
C6 0.0563(18) 0.0379(15) 0.0461(16) -0.0087(14) 0.0008(14) -0.0086(13)
C7 0.070(2) 0.0420(16) 0.0460(16) -0.0030(17) 0.0046(16) -0.0103(13)
C8 0.0541(17) 0.0584(19) 0.0400(15) 0.0037(16) 0.0076(14) -0.0049(14)
C9 0.0612(19) 0.0476(16) 0.0471(16) -0.0007(16) 0.0176(15) 0.0010(13)
C10 0.0398(14) 0.0531(17) 0.0482(16) -0.0100(13) 0.0097(13) -0.0049(14)
C10A 0.0288(11) 0.0343(12) 0.0379(13) -0.0026(11) 0.0014(10) -0.0047(10)
C10B 0.0298(12) 0.0363(13) 0.0408(13) 0.0032(11) 0.0004(10) -0.0040(11)
C11 0.080(3) 0.097(3) 0.0439(18) 0.003(2) -0.0008(19) -0.0052(19)
C12 0.0418(15) 0.0522(17) 0.0447(15) 0.0055(14) -0.0078(13) -0.0073(13)
C13 0.0363(15) 0.0521(18) 0.0615(19) 0.0016(13) 0.0014(14) 0.0189(15)
C14 0.067(2) 0.054(2) 0.090(3) 0.0167(19) 0.006(2) 0.0085(19)
C15 0.0399(13) 0.0326(12) 0.0342(12) -0.0005(12) -0.0027(11) -0.0035(11)
C16 0.067(2) 0.0506(18) 0.068(2) 0.0200(17) 0.0143(19) -0.0075(16)
C17 0.084(2) 0.0468(16) 0.0399(15) 0.0123(19) -0.0024(16) 0.0003(14)
C18 0.123(4) 0.088(3) 0.0499(19) -0.016(3) 0.020(2) 0.005(2)
C19 0.128(4) 0.083(3) 0.0457(18) 0.032(3) -0.021(2) -0.0038(19)

loop_
_atom_type_symbol
_atom_type_description
_atom_type_scat_dispersion_real
_atom_type_scat_dispersion_imag
_atom_type_scat_source
C C 0.0033 0 'International Tables Vol C Tables 4.2.6.8 and 6.1.1.4'
H H 0 0 'International Tables Vol C Tables 4.2.6.8 and 6.1.1.4'
O O 0.0106 0 'International Tables Vol C Tables 4.2.6.8 and 6.1.1.4'

loop_
_geom_angle_atom_site_label_1
_geom_angle_atom_site_label_2
_geom_angle_atom_site_label_3
_geom_angle
C10 O1 O2 113.1(2)
C7 O2 O1 113.1(2)
C13 O3 C12 117.5(2)
C15 O6 C16 116.2(2)
C10B C1 C2 104.8(3)
C10B C1 H1A 110.8
C2 C1 H1A 110.8
C10B C1 H1B 110.8
C2 C1 H1B 110.8
H1A C1 H1B 108.9
C1 C2 C3 107.2(2)
C1 C2 H2A 110.3
C3 C2 H2A 110.3
C1 C2 H2B 110.3
C3 C2 H2B 110.3
H2A C2 H2B 108.5
C2 C3 C17 113.6(3)
C2 C3 C3A 103.3(2)
C17 C3 C3A 119.0(3)
C2 C3 H3 106.7
C17 C3 H3 106.7
C3A C3 H3 106.7
C4 C3A C15 111.2(2)
C4 C3A C10B 106.3(2)
C15 C3A C10B 112.5(2)
C4 C3A C3 118.6(2)
C15 C3A C3 107.3(2)
C10B C3A C3 100.7(2)
C5 C4 C3A 108.8(2)
C5 C4 H4A 109.9
C3A C4 H4A 109.9
C5 C4 H4B 109.9
C3A C4 H4B 109.9
H4A C4 H4B 108.3
C4 C5 C5A 117.6(2)
C4 C5 H5A 107.9
C5A C5 H5A 107.9
C4 C5 H5B 107.9
C5A C5 H5B 107.9
H5A C5 H5B 107.2
C12 C5A C5 104.5(2)
C12 C5A C6 108.8(2)
C5 C5A C6 106.9(2)
C12 C5A C10A 111.5(2)
C5 C5A C10A 112.6(2)
C6 C5A C10A 112.1(2)
C7 C6 C5A 119.2(2)
C7 C6 H6A 107.5
C5A C6 H6A 107.5
C7 C6 H6B 107.5
C5A C6 H6B 107.5
H6A C6 H6B 107
O2 C7 C8 110.1(3)
O2 C7 C6 110.4(2)
C8 C7 C6 115.6(3)
O2 C7 H7 106.7
C8 C7 H7 106.7
C6 C7 H7 106.7
C9 C8 C7 114.1(3)
C9 C8 C11 126.4(3)
C7 C8 C11 119.5(3)
C8 C9 C10 117.0(3)
C8 C9 H9 121.5
C10 C9 H9 121.5
O1 C10 C9 108.4(2)
O1 C10 C10A 112.7(2)
C9 C10 C10A 116.4(2)
O1 C10 H10 106.2
C9 C10 H10 106.2
C10A C10 H10 106.2
C10B C10A C10 108.7(2)
C10B C10A C5A 112.5(2)
C10 C10A C5A 115.7(2)
C10B C10A H10A 106.5
C10 C10A H10A 106.5
C5A C10A H10A 106.5
C10A C10B C3A 115.0(2)
C10A C10B C1 117.5(2)
C3A C10B C1 105.7(2)
C10A C10B H10B 105.9
C3A C10B H10B 105.9
C1 C10B H10B 105.9
C8 C11 H11A 109.5
C8 C11 H11B 109.5
H11A C11 H11B 109.5
C8 C11 H11C 109.5
H11A C11 H11C 109.5
H11B C11 H11C 109.5
O3 C12 C5A 107.7(2)
O3 C12 H12A 110.2
C5A C12 H12A 110.2
O3 C12 H12B 110.2
C5A C12 H12B 110.2
H12A C12 H12B 108.5
O4 C13 O3 123.3(3)
O4 C13 C14 125.3(3)
O3 C13 C14 111.4(3)
C13 C14 H14A 109.5
C13 C14 H14B 109.5
H14A C14 H14B 109.5
C13 C14 H14C 109.5
H14A C14 H14C 109.5
H14B C14 H14C 109.5
O5 C15 O6 122.1(3)
O5 C15 C3A 126.3(2)
O6 C15 C3A 111.6(2)
O6 C16 H16A 109.5
O6 C16 H16B 109.5
H16A C16 H16B 109.5
O6 C16 H16C 109.5
H16A C16 H16C 109.5
H16B C16 H16C 109.5
C18 C17 C19 110.3(3)
C18 C17 C3 113.1(3)
C19 C17 C3 110.7(3)
C18 C17 H17 107.5
C19 C17 H17 107.5
C3 C17 H17 107.5
C17 C18 H18A 109.5
C17 C18 H18B 109.5
H18A C18 H18B 109.5
C17 C18 H18C 109.5
H18A C18 H18C 109.5
H18B C18 H18C 109.5
C17 C19 H19A 109.5
C17 C19 H19B 109.5
H19A C19 H19B 109.5
C17 C19 H19C 109.5
H19A C19 H19C 109.5
H19B C19 H19C 109.5

loop_
_geom_bond_atom_site_label_1
_geom_bond_atom_site_label_2
_geom_bond_distance
O1 C10 1.438(4)
O1 O2 1.470(4)
O2 C7 1.443(5)
O3 C13 1.331(4)
O3 C12 1.450(4)
O4 C13 1.196(4)
O5 C15 1.193(3)
O6 C15 1.342(3)
O6 C16 1.441(4)
C1 C10B 1.538(4)
C1 C2 1.541(5)
C1 H1A 0.97
C1 H1B 0.97
C2 C3 1.542(5)
C2 H2A 0.97
C2 H2B 0.97
C3 C17 1.548(4)
C3 C3A 1.565(4)
C3 H3 0.98
C3A C4 1.524(4)
C3A C15 1.525(4)
C3A C10B 1.538(4)
C4 C5 1.523(4)
C4 H4A 0.97
C4 H4B 0.97
C5 C5A 1.551(4)
C5 H5A 0.97
C5 H5B 0.97
C5A C12 1.538(4)
C5A C6 1.553(4)
C5A C10A 1.563(3)
C6 C7 1.534(5)
C6 H6A 0.97
C6 H6B 0.97
C7 C8 1.492(5)
C7 H7 0.98
C8 C9 1.316(5)
C8 C11 1.504(5)
C9 C10 1.494(5)
C9 H9 0.93
C10 C10A 1.554(4)
C10 H10 0.98
C10A C10B 1.532(4)
C10A H10A 0.98
C10B H10B 0.98
C11 H11A 0.96
C11 H11B 0.96
C11 H11C 0.96
C12 H12A 0.97
C12 H12B 0.97
C13 C14 1.490(5)
C14 H14A 0.96
C14 H14B 0.96
C14 H14C 0.96
C16 H16A 0.96
C16 H16B 0.96
C16 H16C 0.96
C17 C18 1.510(6)
C17 C19 1.528(5)
C17 H17 0.98
C18 H18A 0.96
C18 H18B 0.96
C18 H18C 0.96
C19 H19A 0.96
C19 H19B 0.96
C19 H19C 0.96

loop_
_geom_hbond_atom_site_label_D
_geom_hbond_atom_site_label_H
_geom_hbond_atom_site_label_A
_geom_hbond_distance_DH
_geom_hbond_distance_HA
_geom_hbond_distance_DA
_geom_hbond_angle_DHA
_geom_hbond_publ_flag
C5 H5B O3 0.97 2.39 2.877(3) 110 y
C10A H10A O3 0.98 2.33 2.848(3) 112 y
C10B H10B O1 0.98 2.43 2.778(3) 101 y

loop_
_geom_torsion_atom_site_label_1
_geom_torsion_atom_site_label_2
_geom_torsion_atom_site_label_3
_geom_torsion_atom_site_label_4
_geom_torsion
C10 O1 O2 C7 -3.0(3)
C10B C1 C2 C3 -0.8(4)
C1 C2 C3 C17 156.3(3)
C1 C2 C3 C3A 25.9(3)
C2 C3 C3A C4 -155.8(2)
C17 C3 C3A C4 77.2(3)
C2 C3 C3A C15 77.4(3)
C17 C3 C3A C15 -49.7(3)
C2 C3 C3A C10B -40.4(3)
C17 C3 C3A C10B -167.5(3)
C15 C3A C4 C5 -60.2(3)
C10B C3A C4 C5 62.4(3)
C3 C3A C4 C5 174.8(2)
C3A C4 C5 C5A -54.7(3)
C4 C5 C5A C12 161.1(2)
C4 C5 C5A C6 -83.6(3)
C4 C5 C5A C10A 39.9(3)
C12 C5A C6 C7 -82.6(3)
C5 C5A C6 C7 165.1(3)
C10A C5A C6 C7 41.2(4)
O1 O2 C7 C8 -48.3(3)
O1 O2 C7 C6 80.6(3)
C5A C6 C7 O2 -85.8(3)
C5A C6 C7 C8 40.0(4)
O2 C7 C8 C9 51.4(4)
C6 C7 C8 C9 -74.6(4)
O2 C7 C8 C11 -129.2(3)
C6 C7 C8 C11 104.8(4)
C7 C8 C9 C10 -1.0(4)
C11 C8 C9 C10 179.7(3)
O2 O1 C10 C9 51.2(3)
O2 O1 C10 C10A -79.1(3)
C8 C9 C10 O1 -50.8(4)
C8 C9 C10 C10A 77.4(4)
O1 C10 C10A C10B -41.0(3)
C9 C10 C10A C10B -167.1(3)
O1 C10 C10A C5A 86.6(3)
C9 C10 C10A C5A -39.5(4)
C12 C5A C10A C10B -152.2(2)
C5 C5A C10A C10B -35.1(3)
C6 C5A C10A C10B 85.5(3)
C12 C5A C10A C10 82.1(3)
C5 C5A C10A C10 -160.9(2)
C6 C5A C10A C10 -40.2(3)
C10 C10A C10B C3A 179.1(2)
C5A C10A C10B C3A 49.7(3)
C10 C10A C10B C1 -55.4(3)
C5A C10A C10B C1 175.1(2)
C4 C3A C10B C10A -63.6(3)
C15 C3A C10B C10A 58.3(3)
C3 C3A C10B C10A 172.2(2)
C4 C3A C10B C1 165.1(2)
C15 C3A C10B C1 -73.0(3)
C3 C3A C10B C1 40.9(3)
C2 C1 C10B C10A -155.3(3)
C2 C1 C10B C3A -25.3(3)
C13 O3 C12 C5A 154.3(2)
C5 C5A C12 O3 -69.1(3)
C6 C5A C12 O3 177.0(2)
C10A C5A C12 O3 52.8(3)
C12 O3 C13 O4 -0.2(5)
C12 O3 C13 C14 179.9(3)
C16 O6 C15 O5 2.0(4)
C16 O6 C15 C3A -176.7(3)
C4 C3A C15 O5 143.0(3)
C10B C3A C15 O5 23.9(4)
C3 C3A C15 O5 -85.9(3)
C4 C3A C15 O6 -38.5(3)
C10B C3A C15 O6 -157.5(2)
C3 C3A C15 O6 92.6(3)
C2 C3 C17 C18 172.8(3)
C3A C3 C17 C18 -65.2(4)
C2 C3 C17 C19 48.4(4)
C3A C3 C17 C19 170.4(3)

loop_
_cod_related_entry_id
_cod_related_entry_database
_cod_related_entry_code
1 ChemSpider 24740183
